data_1573153
loop_
_publ_author_name
'Yadav, Jyoti'
'Konar, Sanjit'

_publ_section_title
;
 Spin State Modulation and Kinetic Control of Thermal Contraction in a
 [Fe2Co2] Discrete Prussian Blue Analogue
;
_journal_name_full 'Chemical Science'
_journal_paper_doi 10.1039/D4SC05792A
_journal_year 2024
_chemical_formula_moiety 'C36 H22 B Co F10 Fe N15, Cl O4, H2 O'
_chemical_formula_sum 'C36 H24 B Cl Co F10 Fe N15 O5'
_chemical_formula_weight 1097.74
_space_group_crystal_system monoclinic
_space_group_IT_number 14
_space_group_name_Hall '-P 2ybc'
_space_group_name_H-M_alt 'P 1 21/c 1'
_atom_sites_solution_hydrogens mixed
_audit_creation_date 2023-12-18
_audit_creation_method
;
Olex2 1.2
(compiled 2018.05.29 svn.r3508 for OlexSys, GUI svn.r5506)
;
_audit_update_record
;
2023-12-21 deposited with the CCDC.	2024-11-10 downloaded from the CCDC.
;
_cell_angle_alpha 90
_cell_angle_beta 107.492(4)
_cell_angle_gamma 90
_cell_formula_units_Z 4
_cell_length_a 14.618(3)
_cell_length_b 21.998(4)
_cell_length_c 14.513(3)
_cell_measurement_reflns_used 2725
_cell_measurement_temperature 168.00
_cell_measurement_theta_max 18.10
_cell_measurement_theta_min 2.36
_cell_volume 4451.1(15)
_computing_cell_refinement 'SAINT V8.40B (?, 2016)'
_computing_data_reduction 'SAINT V8.40B (?, 2016)'
_computing_molecular_graphics 'Olex2 (Dolomanov et al., 2009)'
_computing_publication_material 'Olex2 (Dolomanov et al., 2009)'
_computing_structure_refinement 'ShelXL (Sheldrick, 2015)'
_computing_structure_solution 'SHELXT 2018/2 (Sheldrick, 2018)'
_diffrn_ambient_temperature 168.0
_diffrn_measured_fraction_theta_full 0.989
_diffrn_measured_fraction_theta_max 0.989
_diffrn_measurement_device_type 'Bruker APEX-II CCD'
_diffrn_measurement_method '\f and \w scans'
_diffrn_radiation_type MoK\a
_diffrn_radiation_wavelength 0.71073
_diffrn_reflns_av_R_equivalents 0.1675
_diffrn_reflns_av_unetI/netI 0.0971
_diffrn_reflns_Laue_measured_fraction_full 0.989
_diffrn_reflns_Laue_measured_fraction_max 0.989
_diffrn_reflns_limit_h_max 17
_diffrn_reflns_limit_h_min -17
_diffrn_reflns_limit_k_max 26
_diffrn_reflns_limit_k_min -26
_diffrn_reflns_limit_l_max 17
_diffrn_reflns_limit_l_min -17
_diffrn_reflns_number 56611
_diffrn_reflns_point_group_measured_fraction_full 0.989
_diffrn_reflns_point_group_measured_fraction_max 0.989
_diffrn_reflns_theta_full 25.164
_diffrn_reflns_theta_max 25.164
_diffrn_reflns_theta_min 2.359
_diffrn_standards_number 0
_exptl_absorpt_coefficient_mu 0.861
_exptl_absorpt_correction_T_max 0.7452
_exptl_absorpt_correction_T_min 0.6364
_exptl_absorpt_correction_type multi-scan
_exptl_absorpt_process_details
;
SADABS-2016/2 (Bruker,2016/2) was used for absorption correction.
wR2(int) was 0.1044 before and 0.0697 after correction.
The Ratio of minimum to maximum transmission is 0.8540.
The \l/2 correction factor is Not present.
;
_exptl_crystal_colour Red
_exptl_crystal_density_diffrn 1.638
_exptl_crystal_description Plate
_exptl_crystal_F_000 2200
_exptl_crystal_preparation 'Magnetic properties'
_exptl_crystal_size_max 0.18
_exptl_crystal_size_mid 0.17
_exptl_crystal_size_min 0.02
_refine_diff_density_max 0.575
_refine_diff_density_min -0.468
_refine_diff_density_rms 0.087
_refine_ls_extinction_method none
_refine_ls_goodness_of_fit_ref 1.014
_refine_ls_hydrogen_treatment constr
_refine_ls_matrix_type full
_refine_ls_number_parameters 704
_refine_ls_number_reflns 7923
_refine_ls_number_restraints 0
_refine_ls_restrained_S_all 1.014
_refine_ls_R_factor_all 0.1333
_refine_ls_R_factor_gt 0.0684
_refine_ls_shift/su_max 0.000
_refine_ls_shift/su_mean 0.000
_refine_ls_structure_factor_coef Fsqd
_refine_ls_weighting_details 'w=1/[\s^2^(Fo^2^)+(0.0675P)^2^+10.5901P] where P=(Fo^2^+2Fc^2^)/3'
_refine_ls_weighting_scheme calc
_refine_ls_wR_factor_gt 0.1493
_refine_ls_wR_factor_ref 0.1861
_reflns_Friedel_coverage 0.000
_reflns_number_gt 4560
_reflns_number_total 7923
_reflns_threshold_expression 'I > 2\s(I)'
_cod_data_source_file d4sc05792a3.cif
_cod_data_source_block 1_2H2O_168K_2H
_cod_database_code 1573153
_shelx_shelxl_version_number 2018/1
_shelx_space_group_comment
;
The symmetry employed for this shelxl refinement is uniquely defined
by the following loop, which should always be used as a source of
symmetry information in preference to the above space-group names.
They are only intended as comments.
;
_olex2_refinement_description
;
1. Fixed Uiso
 At 1.2 times of:
  All B(H) groups, All C(H) groups, All N(H,H) groups
 At 1.5 times of:
  All O(H,H) groups
2. Others
 Fixed Sof: O5A(0.75) H5AA(0.75) H5AB(0.75) F4B(0.7) F1A(0.5) F3B(0.4)
 F1B(0.5) F2A(0.5) C22B(0.5) C20A(0.5) F2B(0.5) C21B(0.5) O5B(0.25) H5BA(0.25)
 H5BB(0.25) F3A(0.6) F4A(0.3) C21A(0.5) C20B(0.5) C22A(0.5)
3.a Free rotating group:
 O5A(H5AA,H5AB), O5B(H5BA,H5BB)
3.b Ternary CH refined with riding coordinates:
 B1(H1)
3.c Aromatic/amide H refined with riding coordinates:
 C11(H11), C3(H3), C8(H8), C10(H10), C36(H36), C16(H16), C14(H14), C13(H13),
 C7(H7), C15(H15), C6(H6), C9(H9), C4(H4), C35(H35), C5(H5), C33(H33), C34(H34)
3.d X=CH2 refined with riding coordinates:
 N11(H11A,H11B), N14(H14A,H14B)
;
_olex2_submission_special_instructions 'No special instructions were received'

loop_
_space_group_symop_operation_xyz
'x, y, z'
'-x, y+1/2, -z+1/2'
'-x, -y, -z'
'x, -y-1/2, z-1/2'

loop_
_atom_site_label
_atom_site_type_symbol
_atom_site_fract_x
_atom_site_fract_y
_atom_site_fract_z
_atom_site_U_iso_or_equiv
_atom_site_adp_type
_atom_site_occupancy
_atom_site_site_symmetry_order
_atom_site_calc_flag
_atom_site_refinement_flags_posn
_atom_site_refinement_flags_adp
_atom_site_refinement_flags_occupancy
_atom_site_disorder_assembly
_atom_site_disorder_group
Co1 Co 0.71400(5) 0.52337(4) 0.71836(6) 0.0359(2) Uani 1 1 d . . . . .
Fe1 Fe 0.50630(6) 0.63311(4) 0.44136(6) 0.0399(3) Uani 1 1 d . . . . .
Cl1 Cl 1.01199(17) 0.72956(11) 0.59240(17) 0.0782(6) Uani 1 1 d . . . . .
F10 F 0.6321(3) 0.4209(2) 0.9028(3) 0.0863(15) Uani 1 1 d . . . . .
N12 N 0.8158(3) 0.5886(3) 0.7348(4) 0.0415(13) Uani 1 1 d . . . . .
N9 N 0.6536(4) 0.5547(2) 0.5848(4) 0.0397(12) Uani 1 1 d . . . . .
F6 F 0.8613(4) 0.5771(2) 0.9741(4) 0.0843(15) Uani 1 1 d . . . . .
O5A O 0.8310(3) 0.8115(2) 0.8301(4) 0.0324(12) Uani 0.75 1 d . . P A 1
H5AA H 0.772456 0.824539 0.818658 0.049 Uiso 0.75 1 d G . P A 1
H5AB H 0.859791 0.812252 0.892069 0.049 Uiso 0.75 1 d G . P A 1
N8 N 0.4276(3) 0.6200(2) 0.5301(4) 0.0395(12) Uani 1 1 d . . . . .
N10 N 0.6550(3) 0.5917(2) 0.7728(4) 0.0406(13) Uani 1 1 d . . . . .
N6 N 0.5624(4) 0.7048(2) 0.5204(4) 0.0450(13) Uani 1 1 d . . . . .
N15 N 0.7930(4) 0.4564(3) 0.6848(4) 0.0490(15) Uani 1 1 d . . . . .
N2 N 0.4004(4) 0.5326(2) 0.3090(4) 0.0423(13) Uani 1 1 d . . . . .
N13 N 0.7733(3) 0.4844(2) 0.8496(4) 0.0434(13) Uani 1 1 d . . . . .
N3 N 0.4029(4) 0.6870(2) 0.3634(4) 0.0448(13) Uani 1 1 d . . . . .
N7 N 0.3828(4) 0.6672(3) 0.5580(4) 0.0488(14) Uani 1 1 d . . . . .
N11 N 0.8453(4) 0.6926(3) 0.7647(4) 0.0496(14) Uani 1 1 d . . . . .
H11A H 0.899697 0.691310 0.750434 0.060 Uiso 1 1 calc R . . . .
H11B H 0.825249 0.727171 0.782305 0.060 Uiso 1 1 calc R . . . .
N4 N 0.3600(4) 0.7272(3) 0.4087(4) 0.0543(15) Uani 1 1 d . . . . .
F9 F 0.5736(4) 0.4555(3) 1.0536(4) 0.112(2) Uani 1 1 d . . . . .
O4 O 1.0179(4) 0.7308(3) 0.6919(4) 0.0803(17) Uani 1 1 d . . . . .
F5 F 0.8222(4) 0.5927(3) 0.5453(4) 0.113(2) Uani 1 1 d . . . . .
N1 N 0.6440(4) 0.6496(3) 0.3201(4) 0.0540(15) Uani 1 1 d . . . . .
C12 C 0.5995(4) 0.5828(3) 0.5255(4) 0.0379(15) Uani 1 1 d . . . . .
N5 N 0.5042(4) 0.7443(3) 0.5492(4) 0.0553(15) Uani 1 1 d . . . . .
F7 F 0.8050(5) 0.6087(3) 1.1267(4) 0.120(2) Uani 1 1 d . . . . .
C18 C 0.7942(4) 0.6429(3) 0.7599(4) 0.0397(15) Uani 1 1 d . . . . .
F8 F 0.6588(5) 0.5488(3) 1.1660(4) 0.132(3) Uani 1 1 d . . . . .
C17 C 0.7026(4) 0.6461(3) 0.7863(4) 0.0404(15) Uani 1 1 d . . . . .
C1 C 0.5902(4) 0.6434(3) 0.3633(5) 0.0435(16) Uani 1 1 d . . . . .
C11 C 0.4090(4) 0.5709(3) 0.5747(5) 0.0428(16) Uani 1 1 d . . . . .
H11 H 0.432136 0.531221 0.568528 0.051 Uiso 1 1 calc R . . . .
N14 N 0.8696(4) 0.4034(3) 0.9275(5) 0.0639(17) Uani 1 1 d . . . . .
H14A H 0.860031 0.411157 0.983383 0.077 Uiso 1 1 calc R . . . .
H14B H 0.906296 0.372647 0.922240 0.077 Uiso 1 1 calc R . . . .
C2 C 0.4465(4) 0.5687(3) 0.3618(4) 0.0395(15) Uani 1 1 d . . . . .
C3 C 0.3532(5) 0.6888(3) 0.2700(5) 0.0495(18) Uani 1 1 d . . . . .
H3 H 0.368021 0.665749 0.220964 0.059 Uiso 1 1 calc R . . . .
C8 C 0.6508(5) 0.7262(3) 0.5557(5) 0.0518(18) Uani 1 1 d . . . . .
H8 H 0.706456 0.707623 0.547344 0.062 Uiso 1 1 calc R . . . .
C10 C 0.3508(5) 0.5858(3) 0.6318(5) 0.0497(17) Uani 1 1 d . . . . .
H10 H 0.326610 0.559218 0.670454 0.060 Uiso 1 1 calc R . . . .
C32 C 0.8475(5) 0.4226(3) 0.7599(6) 0.0487(17) Uani 1 1 d . . . . .
C36 C 0.7991(5) 0.4442(3) 0.5959(5) 0.0552(19) Uani 1 1 d . . . . .
H36 H 0.762532 0.467947 0.542959 0.066 Uiso 1 1 calc R . . . .
C16 C 0.6669(4) 0.6970(3) 0.8169(5) 0.0460(16) Uani 1 1 d . . . . .
H16 H 0.700726 0.734455 0.823598 0.055 Uiso 1 1 calc R . . . .
C14 C 0.5333(5) 0.6391(3) 0.8266(5) 0.0504(18) Uani 1 1 d . . . . .
H14 H 0.474167 0.635899 0.840804 0.060 Uiso 1 1 calc R . . . .
C13 C 0.5716(4) 0.5882(3) 0.7940(5) 0.0490(18) Uani 1 1 d . . . . .
H13 H 0.538295 0.550539 0.786631 0.059 Uiso 1 1 calc R . . . .
F4B F 0.9701(6) 0.5727(5) 0.4853(7) 0.092(3) Uani 0.7 1 d . . P B 2
C25 C 0.7472(5) 0.4986(3) 0.9333(5) 0.0504(17) Uani 1 1 d . . . . .
C7 C 0.6508(6) 0.7797(3) 0.6069(5) 0.065(2) Uani 1 1 d . . . . .
H7 H 0.704602 0.804184 0.638809 0.078 Uiso 1 1 calc R . . . .
C31 C 0.8291(5) 0.4376(3) 0.8520(5) 0.0477(17) Uani 1 1 d . . . . .
C15 C 0.5807(5) 0.6936(3) 0.8381(5) 0.0526(18) Uani 1 1 d . . . . .
H15 H 0.554923 0.728347 0.860185 0.063 Uiso 1 1 calc R . . . .
C19 C 0.9013(5) 0.5806(3) 0.7095(6) 0.058(2) Uani 1 1 d . . . . .
C24 C 0.9008(6) 0.5795(4) 0.6141(7) 0.066(2) Uani 1 1 d . . . . .
C6 C 0.5572(7) 0.7897(3) 0.6013(5) 0.066(2) Uani 1 1 d . . . . .
H6 H 0.533436 0.822804 0.629331 0.079 Uiso 1 1 calc R . . . .
C9 C 0.3360(5) 0.6469(3) 0.6200(5) 0.0539(19) Uani 1 1 d . . . . .
H9 H 0.299230 0.671158 0.650070 0.065 Uiso 1 1 calc R . . . .
C4 C 0.2771(5) 0.7290(3) 0.2542(6) 0.058(2) Uani 1 1 d . . . . .
H4 H 0.230778 0.738656 0.194395 0.070 Uiso 1 1 calc R . . . .
C30 C 0.6751(5) 0.4685(4) 0.9561(5) 0.062(2) Uani 1 1 d . . . . .
C35 C 0.8565(6) 0.3985(4) 0.5791(7) 0.072(2) Uani 1 1 d . . . . .
H35 H 0.856580 0.389461 0.515129 0.086 Uiso 1 1 calc R . . . .
O1 O 0.9232(5) 0.7049(4) 0.5385(5) 0.126(3) Uani 1 1 d . . . . .
C5 C 0.2831(5) 0.7518(3) 0.3437(6) 0.0579(19) Uani 1 1 d . . . . .
H5 H 0.240138 0.780272 0.357602 0.069 Uiso 1 1 calc R . . . .
C26 C 0.7902(6) 0.5469(4) 0.9921(5) 0.062(2) Uani 1 1 d . . . . .
F1A F 0.9852(5) 0.5442(5) 0.8547(7) 0.067(3) Uani 0.5 1 d . . P B 2
C33 C 0.9094(6) 0.3780(3) 0.7484(7) 0.072(2) Uani 1 1 d . . . . .
H33 H 0.948298 0.356059 0.802411 0.087 Uiso 1 1 calc R . . . .
O3 O 1.0886(6) 0.6926(4) 0.5840(7) 0.158(4) Uani 1 1 d . . . . .
C34 C 0.9134(7) 0.3662(4) 0.6558(8) 0.083(3) Uani 1 1 d . . . . .
H34 H 0.955507 0.335859 0.645525 0.099 Uiso 1 1 calc R . . . .
C29 C 0.6434(6) 0.4862(5) 1.0336(6) 0.075(3) Uani 1 1 d . . . . .
O2 O 1.0237(7) 0.7877(4) 0.5573(6) 0.149(3) Uani 1 1 d . . . . .
F3B F 1.1726(12) 0.5542(10) 0.6833(17) 0.127(7) Uani 0.4 1 d . . P B 1
C28 C 0.6875(8) 0.5340(5) 1.0884(6) 0.082(3) Uani 1 1 d . . . . .
B1 B 0.3954(7) 0.7317(4) 0.5193(6) 0.059(2) Uani 1 1 d . . . . .
H1 H 0.360006 0.763464 0.544263 0.071 Uiso 1 1 calc R . . . .
C27 C 0.7613(8) 0.5638(4) 1.0704(6) 0.079(3) Uani 1 1 d . . . . .
C23 C 0.9823(10) 0.5676(5) 0.5909(13) 0.102(4) Uani 1 1 d . . . . .
F1B F 0.9924(6) 0.5982(7) 0.8862(8) 0.094(4) Uani 0.5 1 d . . P B 1
F2A F 1.1400(8) 0.5250(8) 0.7961(10) 0.120(5) Uani 0.5 1 d . . P B 2
C22B C 1.0783(18) 0.5626(12) 0.689(2) 0.073(7) Uiso 0.5 1 d . . P B 1
C20A C 0.9816(11) 0.5543(8) 0.7616(12) 0.044(4) Uani 0.5 1 d . . P B 2
F2B F 1.1615(7) 0.5810(9) 0.8594(12) 0.142(6) Uani 0.5 1 d . . P B 1
C21B C 1.0828(13) 0.5757(10) 0.773(2) 0.093(10) Uani 0.5 1 d . . P B 1
O5B O 1.0988(11) 0.6725(7) 0.8867(10) 0.033(4) Uani 0.25 1 d . . P C 2
H5BA H 1.094914 0.704085 0.921314 0.049 Uiso 0.25 1 d G . P C 2
H5BB H 1.079813 0.685614 0.827368 0.049 Uiso 0.25 1 d G . P C 2
F3A F 1.1319(8) 0.5378(6) 0.6121(9) 0.101(4) Uani 0.6 1 d . . P B 2
F4A F 1.0168(19) 0.5474(11) 0.5453(16) 0.091(7) Uani 0.3 1 d . . P B 1
C21A C 1.0582(13) 0.5419(9) 0.7354(19) 0.069(6) Uani 0.5 1 d . . P B 2
C20B C 0.9925(13) 0.5885(9) 0.7942(17) 0.062(5) Uani 0.5 1 d . . P B 1
C22A C 1.0524(13) 0.5507(8) 0.6367(13) 0.046(4) Uani 0.5 1 d . . P B 2

loop_
_atom_site_aniso_label
_atom_site_aniso_U_11
_atom_site_aniso_U_22
_atom_site_aniso_U_33
_atom_site_aniso_U_23
_atom_site_aniso_U_13
_atom_site_aniso_U_12
Co1 0.0303(4) 0.0417(5) 0.0369(5) -0.0058(4) 0.0117(4) -0.0076(4)
Fe1 0.0367(5) 0.0522(6) 0.0311(5) -0.0032(4) 0.0108(4) -0.0136(4)
Cl1 0.0826(15) 0.0781(15) 0.0852(16) -0.0177(12) 0.0424(13) -0.0272(12)
F10 0.083(3) 0.123(4) 0.060(3) -0.015(3) 0.032(2) -0.044(3)
N12 0.027(3) 0.058(4) 0.040(3) 0.003(3) 0.011(2) 0.002(2)
N9 0.035(3) 0.045(3) 0.039(3) -0.004(3) 0.011(2) -0.013(3)
F6 0.079(3) 0.074(3) 0.096(4) -0.034(3) 0.020(3) -0.014(3)
O5A 0.018(3) 0.045(3) 0.036(3) -0.002(3) 0.011(2) 0.002(2)
N8 0.034(3) 0.045(3) 0.042(3) -0.008(3) 0.015(2) -0.009(2)
N10 0.025(3) 0.049(3) 0.045(3) 0.008(3) 0.007(2) -0.002(2)
N6 0.053(3) 0.046(3) 0.035(3) -0.004(3) 0.012(3) -0.014(3)
N15 0.045(3) 0.058(4) 0.055(4) -0.019(3) 0.031(3) -0.017(3)
N2 0.043(3) 0.048(3) 0.036(3) -0.007(3) 0.013(2) -0.008(3)
N13 0.037(3) 0.049(3) 0.047(3) -0.012(3) 0.017(2) -0.007(3)
N3 0.042(3) 0.050(4) 0.043(3) -0.009(3) 0.013(3) -0.012(3)
N7 0.051(3) 0.050(4) 0.048(3) -0.007(3) 0.019(3) -0.004(3)
N11 0.033(3) 0.057(4) 0.061(4) -0.002(3) 0.017(3) -0.008(3)
N4 0.057(4) 0.053(4) 0.053(4) 0.001(3) 0.016(3) -0.008(3)
F9 0.083(4) 0.176(6) 0.094(4) 0.039(4) 0.056(3) 0.016(4)
O4 0.065(3) 0.112(5) 0.067(4) -0.005(3) 0.024(3) -0.016(3)
F5 0.064(3) 0.220(7) 0.065(3) -0.044(4) 0.036(3) -0.074(4)
N1 0.051(3) 0.064(4) 0.050(4) 0.004(3) 0.020(3) -0.012(3)
C12 0.038(4) 0.049(4) 0.031(3) -0.013(3) 0.017(3) -0.019(3)
N5 0.071(4) 0.050(4) 0.042(3) -0.009(3) 0.014(3) -0.017(3)
F7 0.180(6) 0.089(4) 0.079(4) -0.041(3) 0.020(4) 0.022(4)
C18 0.028(3) 0.056(4) 0.031(3) 0.003(3) 0.003(3) -0.002(3)
F8 0.180(6) 0.165(6) 0.074(4) 0.005(4) 0.072(4) 0.086(5)
C17 0.025(3) 0.056(4) 0.039(4) 0.007(3) 0.009(3) -0.005(3)
C1 0.036(4) 0.053(4) 0.037(4) -0.003(3) 0.004(3) -0.016(3)
C11 0.033(3) 0.051(4) 0.046(4) -0.002(3) 0.014(3) -0.009(3)
N14 0.077(4) 0.058(4) 0.061(4) -0.003(3) 0.027(4) 0.015(3)
C2 0.033(3) 0.049(4) 0.037(4) -0.003(3) 0.012(3) -0.005(3)
C3 0.041(4) 0.061(5) 0.041(4) 0.000(3) 0.004(3) -0.020(4)
C8 0.052(4) 0.058(5) 0.037(4) 0.008(3) -0.001(3) -0.023(4)
C10 0.046(4) 0.058(5) 0.050(4) 0.001(3) 0.020(3) -0.015(3)
C32 0.048(4) 0.039(4) 0.068(5) -0.009(4) 0.031(4) -0.007(3)
C36 0.049(4) 0.068(5) 0.059(5) -0.027(4) 0.033(4) -0.024(4)
C16 0.041(4) 0.051(4) 0.049(4) 0.001(3) 0.018(3) 0.001(3)
C14 0.030(3) 0.078(5) 0.045(4) 0.001(4) 0.015(3) -0.002(4)
C13 0.029(3) 0.066(5) 0.052(4) 0.011(4) 0.012(3) -0.009(3)
F4B 0.084(6) 0.136(8) 0.082(6) -0.033(6) 0.065(5) -0.048(5)
C25 0.041(4) 0.062(5) 0.049(4) -0.005(4) 0.013(3) 0.008(3)
C7 0.084(6) 0.051(5) 0.049(5) 0.002(4) 0.004(4) -0.031(4)
C31 0.050(4) 0.042(4) 0.056(5) -0.008(3) 0.022(4) -0.007(3)
C15 0.042(4) 0.069(5) 0.050(4) -0.008(4) 0.018(3) -0.002(4)
C19 0.033(4) 0.063(5) 0.085(6) 0.016(4) 0.032(4) 0.007(3)
C24 0.059(5) 0.061(5) 0.101(7) -0.011(5) 0.058(5) -0.015(4)
C6 0.094(7) 0.044(5) 0.053(5) -0.006(4) 0.014(4) -0.020(4)
C9 0.053(4) 0.068(5) 0.051(4) -0.009(4) 0.031(4) -0.008(4)
C4 0.045(4) 0.064(5) 0.059(5) 0.018(4) 0.006(4) -0.003(4)
C30 0.047(4) 0.091(6) 0.048(4) -0.005(4) 0.017(4) 0.002(4)
C35 0.074(6) 0.085(6) 0.074(6) -0.032(5) 0.050(5) -0.030(5)
O1 0.109(5) 0.142(7) 0.095(5) 0.002(5) -0.014(4) -0.053(5)
C5 0.057(5) 0.050(4) 0.069(5) 0.014(4) 0.022(4) -0.004(4)
C26 0.064(5) 0.065(5) 0.054(5) -0.015(4) 0.015(4) 0.023(4)
F1A 0.032(4) 0.085(7) 0.074(7) 0.023(6) 0.002(4) 0.004(5)
C33 0.096(6) 0.052(5) 0.091(6) -0.002(4) 0.060(5) -0.001(4)
O3 0.112(6) 0.160(8) 0.239(10) -0.097(7) 0.110(7) -0.019(5)
C34 0.101(7) 0.071(6) 0.110(8) -0.019(6) 0.084(7) -0.006(5)
C29 0.052(5) 0.118(8) 0.058(5) 0.023(6) 0.021(4) 0.026(5)
O2 0.218(9) 0.115(6) 0.120(6) 0.033(5) 0.059(6) -0.073(6)
F3B 0.061(11) 0.152(16) 0.20(2) -0.016(16) 0.088(13) 0.015(11)
C28 0.090(7) 0.108(8) 0.047(5) -0.003(5) 0.022(5) 0.051(6)
B1 0.078(6) 0.046(5) 0.059(6) -0.005(4) 0.029(5) 0.002(4)
C27 0.094(7) 0.068(6) 0.067(6) -0.010(5) 0.012(5) 0.030(5)
C23 0.102(9) 0.082(7) 0.168(12) -0.039(8) 0.110(10) -0.033(7)
F1B 0.034(5) 0.163(12) 0.076(8) 0.038(8) 0.004(5) 0.000(6)
F2A 0.048(7) 0.203(15) 0.117(10) 0.075(10) 0.035(7) 0.053(9)
C20A 0.036(9) 0.059(11) 0.042(9) 0.017(8) 0.016(7) 0.011(9)
F2B 0.025(6) 0.235(18) 0.157(13) 0.089(12) 0.017(7) 0.018(8)
C21B 0.020(9) 0.062(14) 0.18(3) 0.051(15) 0.005(12) -0.007(9)
O5B 0.031(8) 0.049(10) 0.023(8) 0.009(7) 0.014(7) -0.006(8)
F3A 0.070(8) 0.118(9) 0.148(10) 0.030(8) 0.081(8) 0.022(6)
F4A 0.12(2) 0.106(17) 0.074(17) -0.030(12) 0.070(15) -0.053(14)
C21A 0.034(10) 0.061(13) 0.117(18) 0.052(12) 0.028(11) 0.009(9)
C20B 0.045(10) 0.058(13) 0.094(17) 0.010(11) 0.038(10) 0.017(9)
C22A 0.032(9) 0.061(10) 0.047(12) 0.000(9) 0.013(8) -0.004(8)

loop_
_atom_type_symbol
_atom_type_description
_atom_type_scat_dispersion_real
_atom_type_scat_dispersion_imag
_atom_type_scat_source
C C 0.0033 0.0016 'International Tables Vol C Tables 4.2.6.8 and 6.1.1.4'
H H 0.0000 0.0000 'International Tables Vol C Tables 4.2.6.8 and 6.1.1.4'
B B 0.0013 0.0007 'International Tables Vol C Tables 4.2.6.8 and 6.1.1.4'
Cl Cl 0.1484 0.1585 'International Tables Vol C Tables 4.2.6.8 and 6.1.1.4'
Co Co 0.3494 0.9721 'International Tables Vol C Tables 4.2.6.8 and 6.1.1.4'
F F 0.0171 0.0103 'International Tables Vol C Tables 4.2.6.8 and 6.1.1.4'
Fe Fe 0.3463 0.8444 'International Tables Vol C Tables 4.2.6.8 and 6.1.1.4'
N N 0.0061 0.0033 'International Tables Vol C Tables 4.2.6.8 and 6.1.1.4'
O O 0.0106 0.0060 'International Tables Vol C Tables 4.2.6.8 and 6.1.1.4'

loop_
_geom_angle_atom_site_label_1
_geom_angle_atom_site_label_2
_geom_angle_atom_site_label_3
_geom_angle
_geom_angle_site_symmetry_1
_geom_angle_site_symmetry_3
_geom_angle_publ_flag
N12 Co1 N13 95.6(2) . . ?
N9 Co1 N12 88.0(2) . . ?
N9 Co1 N10 90.3(2) . . ?
N9 Co1 N15 97.8(2) . . ?
N9 Co1 N2 85.5(2) . 3_666 ?
N9 Co1 N13 175.2(2) . . ?
N10 Co1 N12 79.1(2) . . ?
N10 Co1 N15 169.9(2) . . ?
N10 Co1 N2 96.0(2) . 3_666 ?
N10 Co1 N13 93.5(2) . . ?
N15 Co1 N12 95.3(2) . . ?
N15 Co1 N13 78.7(2) . . ?
N2 Co1 N12 171.8(2) 3_666 . ?
N2 Co1 N15 90.5(2) 3_666 . ?
N2 Co1 N13 91.3(2) 3_666 . ?
N6 Fe1 N8 87.7(2) . . ?
N6 Fe1 N3 88.1(2) . . ?
N3 Fe1 N8 88.0(2) . . ?
C12 Fe1 N8 86.6(2) . . ?
C12 Fe1 N6 90.0(2) . . ?
C12 Fe1 N3 174.4(2) . . ?
C12 Fe1 C1 89.2(3) . . ?
C1 Fe1 N8 175.7(2) . . ?
C1 Fe1 N6 91.2(2) . . ?
C1 Fe1 N3 96.1(2) . . ?
C2 Fe1 N8 92.1(2) . . ?
C2 Fe1 N6 176.1(3) . . ?
C2 Fe1 N3 88.1(2) . . ?
C2 Fe1 C12 93.9(3) . . ?
C2 Fe1 C1 89.3(3) . . ?
O1 Cl1 O4 109.7(4) . . ?
O1 Cl1 O3 110.6(5) . . ?
O3 Cl1 O4 106.9(5) . . ?
O2 Cl1 O4 111.9(5) . . ?
O2 Cl1 O1 110.0(5) . . ?
O2 Cl1 O3 107.8(6) . . ?
C18 N12 Co1 116.5(4) . . ?
C18 N12 C19 119.3(6) . . ?
C19 N12 Co1 123.7(5) . . ?
C12 N9 Co1 155.6(5) . . ?
H5AA O5A H5AB 109.5 . . ?
N7 N8 Fe1 120.6(4) . . ?
C11 N8 Fe1 132.5(4) . . ?
C11 N8 N7 106.9(5) . . ?
C17 N10 Co1 116.8(4) . . ?
C13 N10 Co1 124.9(5) . . ?
C13 N10 C17 118.4(6) . . ?
N5 N6 Fe1 119.7(4) . . ?
C8 N6 Fe1 134.0(5) . . ?
C8 N6 N5 106.3(6) . . ?
C32 N15 Co1 116.5(4) . . ?
C36 N15 Co1 125.7(5) . . ?
C36 N15 C32 117.8(6) . . ?
C2 N2 Co1 145.7(5) . 3_666 ?
C25 N13 Co1 124.3(4) . . ?
C31 N13 Co1 116.4(5) . . ?
C31 N13 C25 118.6(6) . . ?
N4 N3 Fe1 119.7(4) . . ?
C3 N3 Fe1 133.3(5) . . ?
C3 N3 N4 106.5(6) . . ?
N8 N7 C9 109.3(6) . . ?
N8 N7 B1 118.1(6) . . ?
C9 N7 B1 132.5(6) . . ?
H11A N11 H11B 120.0 . . ?
C18 N11 H11A 120.0 . . ?
C18 N11 H11B 120.0 . . ?
N3 N4 B1 119.1(6) . . ?
C5 N4 N3 109.4(6) . . ?
C5 N4 B1 131.0(7) . . ?
N9 C12 Fe1 172.8(5) . . ?
N6 N5 B1 119.0(5) . . ?
C6 N5 N6 109.6(6) . . ?
C6 N5 B1 131.3(7) . . ?
N12 C18 C17 114.9(6) . . ?
N11 C18 N12 126.2(6) . . ?
N11 C18 C17 119.0(6) . . ?
N10 C17 C18 112.2(6) . . ?
C16 C17 N10 122.4(6) . . ?
C16 C17 C18 125.4(6) . . ?
N1 C1 Fe1 177.0(6) . . ?
N8 C11 H11 124.8 . . ?
N8 C11 C10 110.4(6) . . ?
C10 C11 H11 124.8 . . ?
H14A N14 H14B 120.0 . . ?
C31 N14 H14A 120.0 . . ?
C31 N14 H14B 120.0 . . ?
N2 C2 Fe1 172.5(6) . . ?
N3 C3 H3 124.7 . . ?
N3 C3 C4 110.6(7) . . ?
C4 C3 H3 124.7 . . ?
N6 C8 H8 124.7 . . ?
N6 C8 C7 110.5(7) . . ?
C7 C8 H8 124.7 . . ?
C11 C10 H10 127.4 . . ?
C9 C10 C11 105.1(6) . . ?
C9 C10 H10 127.4 . . ?
N15 C32 C31 112.4(6) . . ?
N15 C32 C33 122.7(7) . . ?
C33 C32 C31 124.9(7) . . ?
N15 C36 H36 118.8 . . ?
N15 C36 C35 122.3(8) . . ?
C35 C36 H36 118.8 . . ?
C17 C16 H16 120.4 . . ?
C17 C16 C15 119.3(6) . . ?
C15 C16 H16 120.4 . . ?
C13 C14 H14 119.9 . . ?
C15 C14 H14 119.9 . . ?
C15 C14 C13 120.3(6) . . ?
N10 C13 C14 120.9(6) . . ?
N10 C13 H13 119.6 . . ?
C14 C13 H13 119.6 . . ?
C30 C25 N13 121.8(6) . . ?
C30 C25 C26 117.5(7) . . ?
C26 C25 N13 120.5(7) . . ?
C8 C7 H7 127.3 . . ?
C6 C7 C8 105.3(7) . . ?
C6 C7 H7 127.3 . . ?
N13 C31 N14 126.5(7) . . ?
N13 C31 C32 115.6(6) . . ?
N14 C31 C32 117.9(6) . . ?
C16 C15 H15 120.6 . . ?
C14 C15 C16 118.8(7) . . ?
C14 C15 H15 120.6 . . ?
N12 C19 C20B 113.7(9) . . ?
C24 C19 N12 121.5(7) . . ?
C24 C19 C20B 123.2(9) . . ?
C20A C19 N12 127.3(9) . . ?
C20A C19 C24 107.6(9) . . ?
F5 C24 C19 120.0(6) . . ?
F5 C24 C23 119.2(11) . . ?
C23 C24 C19 120.8(11) . . ?
N5 C6 C7 108.2(7) . . ?
N5 C6 H6 125.9 . . ?
C7 C6 H6 125.9 . . ?
N7 C9 C10 108.3(6) . . ?
N7 C9 H9 125.9 . . ?
C10 C9 H9 125.9 . . ?
C3 C4 H4 127.6 . . ?
C5 C4 C3 104.9(6) . . ?
C5 C4 H4 127.6 . . ?
F10 C30 C25 120.0(7) . . ?
F10 C30 C29 118.2(8) . . ?
C25 C30 C29 121.8(8) . . ?
C36 C35 H35 120.4 . . ?
C34 C35 C36 119.2(8) . . ?
C34 C35 H35 120.4 . . ?
N4 C5 C4 108.6(7) . . ?
N4 C5 H5 125.7 . . ?
C4 C5 H5 125.7 . . ?
F6 C26 C25 120.0(7) . . ?
F6 C26 C27 118.8(8) . . ?
C27 C26 C25 121.2(9) . . ?
C32 C33 H33 121.0 . . ?
C32 C33 C34 118.0(9) . . ?
C34 C33 H33 121.0 . . ?
C35 C34 C33 119.9(8) . . ?
C35 C34 H34 120.1 . . ?
C33 C34 H34 120.1 . . ?
F9 C29 C30 119.8(9) . . ?
F9 C29 C28 121.8(9) . . ?
C28 C29 C30 118.3(9) . . ?
F8 C28 C29 117.5(11) . . ?
C27 C28 F8 120.5(10) . . ?
C27 C28 C29 121.9(8) . . ?
N7 B1 H1 112.0 . . ?
N4 B1 N7 106.2(6) . . ?
N4 B1 N5 107.5(6) . . ?
N4 B1 H1 112.0 . . ?
N5 B1 N7 106.6(6) . . ?
N5 B1 H1 112.0 . . ?
F7 C27 C26 120.1(10) . . ?
F7 C27 C28 120.7(9) . . ?
C28 C27 C26 119.3(9) . . ?
C24 C23 F4B 113.5(13) . . ?
C24 C23 C22B 112.2(14) . . ?
F4A C23 C24 150(2) . . ?
F4A C23 C22B 94(2) . . ?
C22A C23 F4B 116.5(14) . . ?
C22A C23 C24 129.8(19) . . ?
F3B C22B C23 123(2) . . ?
C21B C22B F3B 109(2) . . ?
C21B C22B C23 127(2) . . ?
C19 C20A F1A 113.8(13) . . ?
C21A C20A C19 127.7(16) . . ?
C21A C20A F1A 118.3(15) . . ?
C22B C21B F2B 133(2) . . ?
C22B C21B C20B 118(2) . . ?
F2B C21B C20B 110(2) . . ?
H5BA O5B H5BB 104.5 . . ?
F2A C21A C20A 123(2) . . ?
F2A C21A C22A 118.8(17) . . ?
C20A C21A C22A 117.7(17) . . ?
F1B C20B C19 123.5(13) . . ?
F1B C20B C21B 120(2) . . ?
C21B C20B C19 116(2) . . ?
C23 C22A F3A 129.1(18) . . ?
C23 C22A C21A 114.5(18) . . ?
F3A C22A C21A 116.4(16) . . ?

loop_
_geom_bond_atom_site_label_1
_geom_bond_atom_site_label_2
_geom_bond_distance
_geom_bond_site_symmetry_2
_geom_bond_publ_flag
Co1 N12 2.030(5) . ?
Co1 N9 1.996(6) . ?
Co1 N10 2.010(5) . ?
Co1 N15 2.020(6) . ?
Co1 N2 2.017(5) 3_666 ?
Co1 N13 2.030(5) . ?
Fe1 N8 1.990(5) . ?
Fe1 N6 1.977(5) . ?
Fe1 N3 1.986(6) . ?
Fe1 C12 1.890(7) . ?
Fe1 C1 1.917(7) . ?
Fe1 C2 1.871(7) . ?
Cl1 O4 1.420(6) . ?
Cl1 O1 1.407(6) . ?
Cl1 O3 1.418(7) . ?
Cl1 O2 1.406(7) . ?
F10 C30 1.339(9) . ?
N12 C18 1.314(8) . ?
N12 C19 1.416(8) . ?
N9 C12 1.157(7) . ?
F6 C26 1.324(9) . ?
O5A H5AA 0.8697 . ?
O5A H5AB 0.8704 . ?
N8 N7 1.353(7) . ?
N8 C11 1.328(8) . ?
N10 C17 1.369(8) . ?
N10 C13 1.346(7) . ?
N6 N5 1.367(8) . ?
N6 C8 1.326(8) . ?
N15 C32 1.361(9) . ?
N15 C36 1.347(8) . ?
N2 C2 1.167(7) . ?
N13 C25 1.415(8) . ?
N13 C31 1.308(8) . ?
N3 N4 1.361(7) . ?
N3 C3 1.333(8) . ?
N7 C9 1.359(8) . ?
N7 B1 1.557(10) . ?
N11 H11A 0.8800 . ?
N11 H11B 0.8800 . ?
N11 C18 1.314(8) . ?
N4 C5 1.344(9) . ?
N4 B1 1.535(10) . ?
F9 C29 1.327(10) . ?
F5 C24 1.309(10) . ?
N1 C1 1.152(8) . ?
N5 C6 1.348(8) . ?
N5 B1 1.542(11) . ?
F7 C27 1.319(10) . ?
C18 C17 1.501(8) . ?
F8 C28 1.356(9) . ?
C17 C16 1.365(9) . ?
C11 H11 0.9500 . ?
C11 C10 1.394(9) . ?
N14 H14A 0.8800 . ?
N14 H14B 0.8800 . ?
N14 C31 1.314(9) . ?
C3 H3 0.9500 . ?
C3 C4 1.386(10) . ?
C8 H8 0.9500 . ?
C8 C7 1.392(10) . ?
C10 H10 0.9500 . ?
C10 C9 1.364(10) . ?
C32 C31 1.478(9) . ?
C32 C33 1.377(10) . ?
C36 H36 0.9500 . ?
C36 C35 1.377(11) . ?
C16 H16 0.9500 . ?
C16 C15 1.386(9) . ?
C14 H14 0.9500 . ?
C14 C13 1.396(9) . ?
C14 C15 1.369(9) . ?
C13 H13 0.9500 . ?
F4B C23 1.493(19) . ?
C25 C30 1.367(10) . ?
C25 C26 1.389(10) . ?
C7 H7 0.9500 . ?
C7 C6 1.365(11) . ?
C15 H15 0.9500 . ?
C19 C24 1.382(11) . ?
C19 C20A 1.324(17) . ?
C19 C20B 1.53(2) . ?
C24 C23 1.357(12) . ?
C6 H6 0.9500 . ?
C9 H9 0.9500 . ?
C4 H4 0.9500 . ?
C4 C5 1.371(10) . ?
C30 C29 1.394(11) . ?
C35 H35 0.9500 . ?
C35 C34 1.370(12) . ?
C5 H5 0.9500 . ?
C26 C27 1.377(11) . ?
F1A C20A 1.354(19) . ?
C33 H33 0.9500 . ?
C33 C34 1.388(11) . ?
C34 H34 0.9500 . ?
C29 C28 1.359(13) . ?
F3B C22B 1.42(3) . ?
C28 C27 1.352(13) . ?
B1 H1 1.0000 . ?
C23 C22B 1.67(3) . ?
C23 F4A 1.04(2) . ?
C23 C22A 1.105(18) . ?
F1B C20B 1.35(2) . ?
F2A C21A 1.31(2) . ?
C22B C21B 1.24(4) . ?
C20A C21A 1.31(2) . ?
F2B C21B 1.43(3) . ?
C21B C20B 1.47(3) . ?
O5B H5BA 0.8698 . ?
O5B H5BB 0.8702 . ?
F3A C22A 1.35(2) . ?
C21A C22A 1.42(3) . ?

loop_
_geom_torsion_atom_site_label_1
_geom_torsion_atom_site_label_2
_geom_torsion_atom_site_label_3
_geom_torsion_atom_site_label_4
_geom_torsion
_geom_torsion_site_symmetry_1
_geom_torsion_site_symmetry_2
_geom_torsion_site_symmetry_3
_geom_torsion_site_symmetry_4
_geom_torsion_publ_flag
Co1 N12 C18 N11 -172.7(5) . . . . ?
Co1 N12 C18 C17 8.3(7) . . . . ?
Co1 N12 C19 C24 73.4(8) . . . . ?
Co1 N12 C19 C20A -82.6(14) . . . . ?
Co1 N12 C19 C20B -120.2(9) . . . . ?
Co1 N10 C17 C18 -2.0(6) . . . . ?
Co1 N10 C17 C16 175.7(5) . . . . ?
Co1 N10 C13 C14 -176.4(5) . . . . ?
Co1 N15 C32 C31 6.5(7) . . . . ?
Co1 N15 C32 C33 -175.7(5) . . . . ?
Co1 N15 C36 C35 178.4(5) . . . . ?
Co1 N13 C25 C30 89.4(8) . . . . ?
Co1 N13 C25 C26 -86.2(7) . . . . ?
Co1 N13 C31 N14 -175.3(6) . . . . ?
Co1 N13 C31 C32 4.7(7) . . . . ?
Fe1 N8 N7 C9 -178.5(4) . . . . ?
Fe1 N8 N7 B1 -0.5(7) . . . . ?
Fe1 N8 C11 C10 178.5(4) . . . . ?
Fe1 N6 N5 C6 -179.6(5) . . . . ?
Fe1 N6 N5 B1 0.1(8) . . . . ?
Fe1 N6 C8 C7 179.5(5) . . . . ?
Fe1 N3 N4 C5 -170.4(4) . . . . ?
Fe1 N3 N4 B1 2.4(8) . . . . ?
Fe1 N3 C3 C4 169.7(5) . . . . ?
F10 C30 C29 F9 1.1(11) . . . . ?
F10 C30 C29 C28 179.3(7) . . . . ?
N12 C18 C17 N10 -4.2(7) . . . . ?
N12 C18 C17 C16 178.2(6) . . . . ?
N12 C19 C24 F5 7.5(12) . . . . ?
N12 C19 C24 C23 -175.4(8) . . . . ?
N12 C19 C20A F1A -12(2) . . . . ?
N12 C19 C20A C21A 173.5(18) . . . . ?
N12 C19 C20B F1B 4(2) . . . . ?
N12 C19 C20B C21B 175.3(13) . . . . ?
F6 C26 C27 F7 -0.9(12) . . . . ?
F6 C26 C27 C28 178.8(7) . . . . ?
N8 N7 C9 C10 -0.2(7) . . . . ?
N8 N7 B1 N4 57.7(8) . . . . ?
N8 N7 B1 N5 -56.7(8) . . . . ?
N8 C11 C10 C9 -0.6(7) . . . . ?
N10 C17 C16 C15 2.0(10) . . . . ?
N6 N5 C6 C7 -0.2(8) . . . . ?
N6 N5 B1 N7 57.2(8) . . . . ?
N6 N5 B1 N4 -56.4(8) . . . . ?
N6 C8 C7 C6 0.4(8) . . . . ?
N15 C32 C31 N13 -7.3(8) . . . . ?
N15 C32 C31 N14 172.7(6) . . . . ?
N15 C32 C33 C34 -2.3(11) . . . . ?
N15 C36 C35 C34 -3.5(11) . . . . ?
N13 C25 C30 F10 5.3(11) . . . . ?
N13 C25 C30 C29 -173.9(7) . . . . ?
N13 C25 C26 F6 -5.3(10) . . . . ?
N13 C25 C26 C27 175.8(7) . . . . ?
N3 N4 C5 C4 -1.9(8) . . . . ?
N3 N4 B1 N7 -59.0(8) . . . . ?
N3 N4 B1 N5 54.8(8) . . . . ?
N3 C3 C4 C5 0.1(8) . . . . ?
N7 N8 C11 C10 0.5(7) . . . . ?
N11 C18 C17 N10 176.8(5) . . . . ?
N11 C18 C17 C16 -0.9(9) . . . . ?
N4 N3 C3 C4 -1.2(7) . . . . ?
F9 C29 C28 F8 1.1(12) . . . . ?
F9 C29 C28 C27 177.3(8) . . . . ?
F5 C24 C23 F4B 1.3(12) . . . . ?
F5 C24 C23 C22B 171.1(12) . . . . ?
F5 C24 C23 F4A -40(5) . . . . ?
F5 C24 C23 C22A -172.1(16) . . . . ?
N5 N6 C8 C7 -0.5(7) . . . . ?
C18 N12 C19 C24 -98.3(8) . . . . ?
C18 N12 C19 C20A 105.7(13) . . . . ?
C18 N12 C19 C20B 68.1(11) . . . . ?
C18 C17 C16 C15 179.4(6) . . . . ?
F8 C28 C27 F7 -1.6(13) . . . . ?
F8 C28 C27 C26 178.7(7) . . . . ?
C17 N10 C13 C14 1.6(9) . . . . ?
C17 C16 C15 C14 -0.7(10) . . . . ?
C11 N8 N7 C9 -0.2(7) . . . . ?
C11 N8 N7 B1 177.8(6) . . . . ?
C11 C10 C9 N7 0.5(8) . . . . ?
C3 N3 N4 C5 1.9(7) . . . . ?
C3 N3 N4 B1 174.7(6) . . . . ?
C3 C4 C5 N4 1.1(8) . . . . ?
C8 N6 N5 C6 0.4(7) . . . . ?
C8 N6 N5 B1 -179.9(6) . . . . ?
C8 C7 C6 N5 -0.2(8) . . . . ?
C32 N15 C36 C35 1.2(9) . . . . ?
C32 C33 C34 C35 -0.1(12) . . . . ?
C36 N15 C32 C31 -176.0(5) . . . . ?
C36 N15 C32 C33 1.7(9) . . . . ?
C36 C35 C34 C33 2.9(12) . . . . ?
C13 N10 C17 C18 179.8(5) . . . . ?
C13 N10 C17 C16 -2.5(9) . . . . ?
C13 C14 C15 C16 -0.1(10) . . . . ?
F4B C23 C22A F3A 5(3) . . . . ?
F4B C23 C22A C21A -175.2(14) . . . . ?
C25 N13 C31 N14 -4.5(10) . . . . ?
C25 N13 C31 C32 175.5(6) . . . . ?
C25 C30 C29 F9 -179.6(7) . . . . ?
C25 C30 C29 C28 -1.4(12) . . . . ?
C25 C26 C27 F7 178.1(7) . . . . ?
C25 C26 C27 C28 -2.3(12) . . . . ?
C31 N13 C25 C30 -80.7(8) . . . . ?
C31 N13 C25 C26 103.7(8) . . . . ?
C31 C32 C33 C34 175.2(7) . . . . ?
C15 C14 C13 N10 -0.4(10) . . . . ?
C19 N12 C18 N11 -0.4(10) . . . . ?
C19 N12 C18 C17 -179.4(6) . . . . ?
C19 C24 C23 F4B -175.8(8) . . . . ?
C19 C24 C23 C22B -6.0(15) . . . . ?
C19 C24 C23 F4A 143(4) . . . . ?
C19 C24 C23 C22A 11(2) . . . . ?
C19 C20A C21A F2A 168.3(18) . . . . ?
C19 C20A C21A C22A -8(4) . . . . ?
C24 C19 C20A F1A -170.9(12) . . . . ?
C24 C19 C20A C21A 15(3) . . . . ?
C24 C19 C20B F1B 170.3(14) . . . . ?
C24 C19 C20B C21B -19(2) . . . . ?
C24 C23 C22B F3B -176.0(19) . . . . ?
C24 C23 C22B C21B -10(3) . . . . ?
C24 C23 C22A F3A 178.3(14) . . . . ?
C24 C23 C22A C21A -2(3) . . . . ?
C6 N5 B1 N7 -123.2(8) . . . . ?
C6 N5 B1 N4 123.2(8) . . . . ?
C9 N7 B1 N4 -124.8(7) . . . . ?
C9 N7 B1 N5 120.8(8) . . . . ?
C30 C25 C26 F6 179.0(7) . . . . ?
C30 C25 C26 C27 0.1(11) . . . . ?
C30 C29 C28 F8 -177.0(7) . . . . ?
C30 C29 C28 C27 -0.9(13) . . . . ?
C5 N4 B1 N7 112.0(8) . . . . ?
C5 N4 B1 N5 -134.2(7) . . . . ?
C26 C25 C30 F10 -179.0(6) . . . . ?
C26 C25 C30 C29 1.8(11) . . . . ?
F1A C20A C21A F2A -6(3) . . . . ?
F1A C20A C21A C22A 177.9(17) . . . . ?
C33 C32 C31 N13 175.1(6) . . . . ?
C33 C32 C31 N14 -5.0(10) . . . . ?
C29 C28 C27 F7 -177.7(8) . . . . ?
C29 C28 C27 C26 2.7(13) . . . . ?
F3B C22B C21B F2B -3(4) . . . . ?
F3B C22B C21B C20B 178.0(18) . . . . ?
B1 N7 C9 C10 -177.8(7) . . . . ?
B1 N4 C5 C4 -173.6(7) . . . . ?
B1 N5 C6 C7 -179.8(7) . . . . ?
C23 C22B C21B F2B -170.7(18) . . . . ?
C23 C22B C21B C20B 10(4) . . . . ?
F2A C21A C22A C23 -176.5(19) . . . . ?
F2A C21A C22A F3A 3(3) . . . . ?
C22B C21B C20B C19 3(3) . . . . ?
C22B C21B C20B F1B 175(2) . . . . ?
C20A C19 C24 F5 167.7(11) . . . . ?
C20A C19 C24 C23 -15.2(14) . . . . ?
C20A C21A C22A C23 0(3) . . . . ?
C20A C21A C22A F3A 179.8(18) . . . . ?
F2B C21B C20B C19 -176.3(15) . . . . ?
F2B C21B C20B F1B -5(3) . . . . ?
F4A C23 C22B F3B 19(3) . . . . ?
F4A C23 C22B C21B -175(3) . . . . ?
C20B C19 C24 F5 -157.5(11) . . . . ?
C20B C19 C24 C23 19.6(15) . . . . ?
